data_2105871
loop_
_publ_author_name
'Rood, Jeffrey A.'
'Huttenstine, Ashley L.'
'Schmidt, Zachery A.'
'White, Michael R.'
'Oliver, Allen G.'

_publ_section_title
;
 Linear alkaline earth metal phosphinate coordination polymers: synthesis
 and structural characterization
;
_journal_issue 3
_journal_name_full 'Acta Crystallographica Section B'
_journal_page_first 602
_journal_page_last 607
_journal_paper_doi 10.1107/S2052520614004247
_journal_volume 70
_journal_year 2014
_chemical_formula_moiety 'C30 H34 Ca N2 O6 P2'
_chemical_formula_sum 'C30 H34 Ca N2 O6 P2'
_chemical_formula_weight 620.61
_space_group_crystal_system monoclinic
_space_group_IT_number 14
_space_group_name_Hall '-P 2ybc'
_space_group_name_H-M_alt 'P 1 21/c 1'
_symmetry_space_group_name_Hall '-P 2ybc'
_symmetry_space_group_name_H-M 'P 1 21/c 1'
_atom_sites_solution_hydrogens geom
_atom_sites_solution_primary direct
_atom_sites_solution_secondary difmap
_audit_creation_method SHELXL-2012
_cell_angle_alpha 90
_cell_angle_beta 97.272(3)
_cell_angle_gamma 90
_cell_formula_units_Z 2
_cell_length_a 9.7975(2)
_cell_length_b 5.79149(16)
_cell_length_c 25.7052(7)
_cell_measurement_reflns_used 3858
_cell_measurement_temperature 120(2)
_cell_measurement_theta_max 29.2752
_cell_measurement_theta_min 3.1893
_cell_volume 1446.84(6)
_computing_cell_refinement
;
CrysAlisPro, Agilent Technologies,
Version 1.171.35.21 (release 20-01-2012 CrysAlis171 .NET)
(compiled Jan 23 2012,18:06:46)
;
_computing_data_collection
;
CrysAlisPro, Agilent Technologies,
Version 1.171.35.21 (release 20-01-2012 CrysAlis171 .NET)
(compiled Jan 23 2012,18:06:46)
;
_computing_data_reduction
;
CrysAlisPro, Agilent Technologies,
Version 1.171.35.21 (release 20-01-2012 CrysAlis171 .NET)
(compiled Jan 23 2012,18:0
;
_computing_molecular_graphics 'XP (Sheldrick, 1998)'
_computing_publication_material 'XCIF (Sheldrick, 2001)/enCIFer (CCDC, 2004)'
_computing_structure_refinement 'XL (Sheldrick, 2001)'
_computing_structure_solution 'XS (Sheldrick, 2001)'
_diffrn_ambient_temperature 120.00(10)
_diffrn_detector_area_resol_mean 10.3875
_diffrn_measured_fraction_theta_full 0.998
_diffrn_measured_fraction_theta_max 0.882
_diffrn_measurement_device_type 'SuperNova, Dual, Cu at zero, Atlas'
_diffrn_measurement_method '\w scans'
_diffrn_radiation_monochromator mirror
_diffrn_radiation_source 'SuperNova (Mo) X-ray Source'
_diffrn_radiation_type 'Mo K\a'
_diffrn_radiation_wavelength 0.7107
_diffrn_reflns_av_R_equivalents 0.0328
_diffrn_reflns_limit_h_max 13
_diffrn_reflns_limit_h_min -9
_diffrn_reflns_limit_k_max 7
_diffrn_reflns_limit_k_min -7
_diffrn_reflns_limit_l_max 33
_diffrn_reflns_limit_l_min -34
_diffrn_reflns_number 9758
_diffrn_reflns_theta_full 25.242
_diffrn_reflns_theta_max 29.340
_diffrn_reflns_theta_min 3.196
_exptl_absorpt_coefficient_mu 0.375
_exptl_absorpt_correction_T_max 1.00
_exptl_absorpt_correction_T_min 0.98
_exptl_absorpt_correction_type multi-scan
_exptl_absorpt_process_details
; Blessing, R.H. (1995) Acta Cryst. A51, 33-38.
Sheldrick, G.M. (2004) SADABS, University of G\:ottingen, Germany
;
_exptl_crystal_colour colorless
_exptl_crystal_density_diffrn 1.425
_exptl_crystal_description plate
_exptl_crystal_F_000 652
_exptl_crystal_size_max 0.38
_exptl_crystal_size_mid 0.21
_exptl_crystal_size_min 0.19
_refine_diff_density_max 0.445
_refine_diff_density_min -0.353
_refine_ls_extinction_method none
_refine_ls_goodness_of_fit_ref 1.063
_refine_ls_hydrogen_treatment constr
_refine_ls_matrix_type full
_refine_ls_number_parameters 189
_refine_ls_number_reflns 3496
_refine_ls_number_restraints 0
_refine_ls_restrained_S_all 1.063
_refine_ls_R_factor_all 0.0583
_refine_ls_R_factor_gt 0.0391
_refine_ls_shift/su_max 0.002
_refine_ls_shift/su_mean 0.000
_refine_ls_structure_factor_coef Fsqd
_refine_ls_weighting_details
;
 w=1/[\s^2^(Fo^2^)+(0.0307P)^2^+1.1211P]
 where P=(Fo^2^+2Fc^2^)/3
;
_refine_ls_weighting_scheme calc
_refine_ls_wR_factor_gt 0.0840
_refine_ls_wR_factor_ref 0.0950
_reflns_number_gt 2745
_reflns_number_total 3496
_reflns_threshold_expression 'I > 2\s(I)'
_cod_data_source_file ry5058sup1.cif
_cod_data_source_block jret56
_cod_original_cell_volume 1446.84(7)
_cod_database_code 2105871
_cod_database_fobs_code 2105871
_shelx_space_group_comment
;
The symmetry employed for this shelxl refinement is uniquely defined
by the following loop, which should always be used as a source of
symmetry information in preference to the above space-group names.
They are only intended as comments.
;
_shelxl_version_number .000002012

loop_
_space_group_symop_operation_xyz
'x, y, z'
'-x, y+1/2, -z+1/2'
'-x, -y, -z'
'x, -y-1/2, z-1/2'

loop_
_atom_site_type_symbol
_atom_site_label
_atom_site_fract_x
_atom_site_fract_y
_atom_site_fract_z
_atom_site_U_iso_or_equiv
_atom_site_adp_type
_atom_site_calc_flag
_atom_site_occupancy
Ca Ca1 0.5000 0.5000 0.0000 0.01064(13) Uani d 1
O O1 0.56664(13) 0.2130(2) 0.06063(5) 0.0159(3) Uani d 1
O O2 0.50062(13) -0.2178(2) 0.06460(5) 0.0154(3) Uani d 1
O O3 0.26819(13) 0.3792(2) 0.00791(5) 0.0182(3) Uani d 1
N N1 0.14769(16) 0.0960(3) 0.04314(6) 0.0167(4) Uani d 1
P P1 0.55442(5) -0.00177(8) 0.09251(2) 0.01133(12) Uani d 1
C C1 0.72208(18) -0.0666(3) 0.12838(7) 0.0136(4) Uani d 1
C C2 0.78373(19) -0.2812(4) 0.12452(7) 0.0166(4) Uani d 1
H H2 0.7382 -0.3961 0.1038 0.020 Uiso calc 1
C C3 0.9136(2) -0.3246(4) 0.15161(8) 0.0198(4) Uani d 1
H H3 0.9546 -0.4680 0.1487 0.024 Uiso calc 1
C C4 0.9816(2) -0.1552(4) 0.18272(8) 0.0205(4) Uani d 1
H H4 1.0686 -0.1846 0.2005 0.025 Uiso calc 1
C C5 0.9205(2) 0.0581(4) 0.18743(8) 0.0205(4) Uani d 1
H H5 0.9659 0.1715 0.2086 0.025 Uiso calc 1
C C6 0.79095(19) 0.1024(4) 0.16042(7) 0.0179(4) Uani d 1
H H6 0.7499 0.2455 0.1637 0.021 Uiso calc 1
C C7 0.45072(18) 0.0660(3) 0.14430(7) 0.0133(4) Uani d 1
C C8 0.43920(19) -0.0978(4) 0.18341(7) 0.0180(4) Uani d 1
H H8 0.4817 -0.2408 0.1819 0.022 Uiso calc 1
C C9 0.3647(2) -0.0481(4) 0.22449(8) 0.0223(5) Uani d 1
H H9 0.3591 -0.1568 0.2508 0.027 Uiso calc 1
C C10 0.2986(2) 0.1621(4) 0.22651(8) 0.0222(5) Uani d 1
H H10 0.2475 0.1941 0.2538 0.027 Uiso calc 1
C C11 0.3087(2) 0.3244(4) 0.18779(8) 0.0235(5) Uani d 1
H H11 0.2637 0.4653 0.1889 0.028 Uiso calc 1
C C12 0.3862(2) 0.2784(4) 0.14701(8) 0.0186(4) Uani d 1
H H12 0.3946 0.3900 0.1216 0.022 Uiso calc 1
C C13 0.24714(19) 0.1720(4) 0.01700(7) 0.0160(4) Uani d 1
H H13 0.3050 0.0632 0.0046 0.019 Uiso calc 1
C C14 0.0570(2) 0.2556(4) 0.06567(9) 0.0249(5) Uani d 1
H H14A 0.0918 0.2839 0.1017 0.037 Uiso calc 1
H H14B -0.0335 0.1900 0.0636 0.037 Uiso calc 1
H H14C 0.0528 0.3984 0.0466 0.037 Uiso calc 1
C C15 0.1415(2) -0.1445(4) 0.05827(9) 0.0237(5) Uani d 1
H H15A 0.2018 -0.2338 0.0395 0.036 Uiso calc 1
H H15B 0.0490 -0.2000 0.0501 0.036 Uiso calc 1
H H15C 0.1698 -0.1590 0.0953 0.036 Uiso calc 1

loop_
_atom_site_aniso_label
_atom_site_aniso_U_11
_atom_site_aniso_U_22
_atom_site_aniso_U_33
_atom_site_aniso_U_12
_atom_site_aniso_U_13
_atom_site_aniso_U_23
Ca1 0.0140(2) 0.0094(3) 0.0088(2) 0.0000(2) 0.00239(19) 0.0003(2)
O1 0.0216(7) 0.0140(7) 0.0123(6) 0.0010(6) 0.0028(5) 0.0022(5)
O2 0.0194(7) 0.0144(7) 0.0122(6) 0.0002(6) 0.0013(5) -0.0018(5)
O3 0.0178(7) 0.0178(8) 0.0196(7) -0.0009(6) 0.0048(6) 0.0009(6)
N1 0.0174(8) 0.0144(9) 0.0195(8) -0.0001(7) 0.0068(7) 0.0004(7)
P1 0.0150(2) 0.0104(2) 0.0086(2) 0.00131(19) 0.00170(18) -0.00010(18)
C1 0.0152(9) 0.0160(10) 0.0102(9) 0.0001(8) 0.0040(7) 0.0025(7)
C2 0.0193(9) 0.0161(10) 0.0148(9) -0.0008(8) 0.0033(8) -0.0007(8)
C3 0.0194(9) 0.0208(11) 0.0201(10) 0.0064(9) 0.0055(8) 0.0037(8)
C4 0.0148(9) 0.0288(12) 0.0179(10) -0.0024(9) 0.0020(8) 0.0050(9)
C5 0.0211(10) 0.0246(12) 0.0155(10) -0.0069(9) 0.0015(8) -0.0011(8)
C6 0.0200(9) 0.0168(10) 0.0173(10) -0.0014(8) 0.0041(8) -0.0005(8)
C7 0.0133(8) 0.0160(10) 0.0104(9) -0.0012(7) 0.0008(7) -0.0030(7)
C8 0.0186(9) 0.0188(11) 0.0167(10) 0.0003(8) 0.0023(8) -0.0008(8)
C9 0.0211(10) 0.0314(13) 0.0150(10) -0.0053(9) 0.0052(8) 0.0023(9)
C10 0.0168(9) 0.0330(13) 0.0180(10) -0.0052(9) 0.0071(8) -0.0094(9)
C11 0.0222(10) 0.0242(12) 0.0248(11) 0.0034(9) 0.0055(9) -0.0076(9)
C12 0.0216(10) 0.0176(11) 0.0169(10) 0.0006(8) 0.0035(8) -0.0013(8)
C13 0.0155(9) 0.0182(10) 0.0140(9) -0.0004(8) 0.0004(7) -0.0020(8)
C14 0.0253(11) 0.0219(12) 0.0299(12) 0.0016(9) 0.0133(9) -0.0023(9)
C15 0.0235(10) 0.0178(11) 0.0309(12) -0.0020(9) 0.0073(9) 0.0027(9)

loop_
_atom_type_symbol
_atom_type_description
_atom_type_scat_dispersion_real
_atom_type_scat_dispersion_imag
_atom_type_scat_source
C C 0.0033 0.0016 'International Tables Vol C Tables 4.2.6.8 and 6.1.1.4'
H H 0.0000 0.0000 'International Tables Vol C Tables 4.2.6.8 and 6.1.1.4'
N N 0.0061 0.0033 'International Tables Vol C Tables 4.2.6.8 and 6.1.1.4'
O O 0.0106 0.0060 'International Tables Vol C Tables 4.2.6.8 and 6.1.1.4'
P P 0.1023 0.0942 'International Tables Vol C Tables 4.2.6.8 and 6.1.1.4'
Ca Ca 0.2262 0.3064 'International Tables Vol C Tables 4.2.6.8 and 6.1.1.4'

loop_
_geom_angle_atom_site_label_1
_geom_angle_atom_site_label_2
_geom_angle_atom_site_label_3
_geom_angle_site_symmetry_1
_geom_angle_site_symmetry_3
_geom_angle
O1 Ca1 O1 . 3_665 180.0
O1 Ca1 O2 . 3_655 87.21(5)
O1 Ca1 O2 3_665 3_655 92.79(5)
O1 Ca1 O2 . 1_565 92.79(5)
O1 Ca1 O2 3_665 1_565 87.21(5)
O2 Ca1 O2 3_655 1_565 180.00(6)
O1 Ca1 O3 . . 85.60(5)
O1 Ca1 O3 3_665 . 94.40(5)
O2 Ca1 O3 3_655 . 86.50(5)
O2 Ca1 O3 1_565 . 93.50(5)
O1 Ca1 O3 . 3_665 94.40(5)
O1 Ca1 O3 3_665 3_665 85.60(5)
O2 Ca1 O3 3_655 3_665 93.50(5)
O2 Ca1 O3 1_565 3_665 86.50(5)
O3 Ca1 O3 . 3_665 180.00(6)
O1 Ca1 C13 . 3_665 111.19(5)
O1 Ca1 C13 3_665 3_665 68.81(5)
O2 Ca1 C13 3_655 3_665 104.58(5)
O2 Ca1 C13 1_565 3_665 75.42(5)
O3 Ca1 C13 . 3_665 159.96(5)
O3 Ca1 C13 3_665 3_665 20.04(5)
P1 O1 Ca1 . . 157.86(8)
P1 O2 Ca1 . 1_545 153.22(8)
C13 O3 Ca1 . . 118.43(12)
C13 N1 C15 . . 120.85(17)
C13 N1 C14 . . 121.09(17)
C15 N1 C14 . . 117.14(16)
O1 P1 O2 . . 118.42(7)
O1 P1 C7 . . 108.14(8)
O2 P1 C7 . . 109.53(8)
O1 P1 C1 . . 108.55(8)
O2 P1 C1 . . 108.04(8)
C7 P1 C1 . . 103.07(8)
C2 C1 C6 . . 119.10(17)
C2 C1 P1 . . 121.39(15)
C6 C1 P1 . . 119.51(15)
C1 C2 C3 . . 120.17(18)
C4 C3 C2 . . 120.28(19)
C3 C4 C5 . . 120.07(18)
C4 C5 C6 . . 119.88(19)
C5 C6 C1 . . 120.49(19)
C12 C7 C8 . . 119.10(17)
C12 C7 P1 . . 121.90(15)
C8 C7 P1 . . 118.97(15)
C9 C8 C7 . . 120.3(2)
C10 C9 C8 . . 120.3(2)
C11 C10 C9 . . 119.68(19)
C10 C11 C12 . . 120.4(2)
C7 C12 C11 . . 120.09(19)
O3 C13 N1 . . 124.37(18)

loop_
_geom_bond_atom_site_label_1
_geom_bond_atom_site_label_2
_geom_bond_site_symmetry_2
_geom_bond_distance
Ca1 O1 . 2.3152(13)
Ca1 O1 3_665 2.3152(13)
Ca1 O2 3_655 2.3294(13)
Ca1 O2 1_565 2.3294(13)
Ca1 O3 . 2.4095(13)
Ca1 O3 3_665 2.4095(13)
Ca1 C13 3_665 3.1955(19)
O1 P1 . 1.5027(14)
O2 P1 . 1.5041(14)
O2 Ca1 1_545 2.3294(13)
O3 C13 . 1.245(2)
N1 C13 . 1.327(2)
N1 C15 . 1.449(3)
N1 C14 . 1.453(3)
P1 C7 . 1.8168(19)
P1 C1 . 1.8182(19)
C1 C2 . 1.391(3)
C1 C6 . 1.396(3)
C2 C3 . 1.393(3)
C3 C4 . 1.382(3)
C4 C5 . 1.385(3)
C5 C6 . 1.391(3)
C7 C12 . 1.389(3)
C7 C8 . 1.397(3)
C8 C9 . 1.388(3)
C9 C10 . 1.383(3)
C10 C11 . 1.382(3)
C11 C12 . 1.395(3)
